data_4071246
loop_
_publ_author_name
'Apodaca, Paula'
'Kumar, Mukesh'
'Cervantes-Lee, Francisco'
'Sharma, Hemant K.'
'Pannell, Keith H.'

_publ_section_title
;
 The Chloromethylgermyl Complexes (\h5-C5H5)M(CO)nGeR2CH2Cl [M = Fe (n=
 2), Mo, W (n= 3)]: Rearrangements, Transformations to
 1-Germa-3-metallacyclobutanes (\h5-C5H4)M(CO)nCH2GeR2, and their
 Ring-Opening Polymerizations
;
_journal_issue 13
_journal_name_full Organometallics
_journal_page_first 3136
_journal_paper_doi 10.1021/om800059r
_journal_volume 27
_journal_year 2008
_chemical_formula_sum 'C11 H12 Ge Mo O3'
_chemical_formula_weight 360.74
_chemical_name_systematic
; 
 ? 
;
_space_group_IT_number 2
_symmetry_space_group_name_Hall '-P 1'
_symmetry_space_group_name_H-M 'P -1'
_atom_sites_solution_hydrogens geom
_atom_sites_solution_primary direct
_atom_sites_solution_secondary difmap
_audit_creation_method SHELXL-97
_cell_angle_alpha 82.528(2)
_cell_angle_beta 79.887(2)
_cell_angle_gamma 81.766(2)
_cell_formula_units_Z 4
_cell_length_a 6.8366(7)
_cell_length_b 13.3860(15)
_cell_length_c 14.6784(16)
_cell_measurement_temperature 296(2)
_cell_volume 1301.2(2)
_computing_structure_refinement 'SHELXL-97 (Sheldrick, 1997)'
_computing_structure_solution 'SHELXS-97 (Sheldrick, 1990)'
_diffrn_ambient_temperature 296(2)
_diffrn_measured_fraction_theta_full 0.994
_diffrn_measured_fraction_theta_max 0.994
_diffrn_radiation_monochromator graphite
_diffrn_radiation_source 'fine-focus sealed tube'
_diffrn_radiation_type MoK\a
_diffrn_radiation_wavelength 0.71073
_diffrn_reflns_av_R_equivalents 0.0298
_diffrn_reflns_av_sigmaI/netI 0.0593
_diffrn_reflns_limit_h_max 4
_diffrn_reflns_limit_h_min -7
_diffrn_reflns_limit_k_max 14
_diffrn_reflns_limit_k_min -14
_diffrn_reflns_limit_l_max 16
_diffrn_reflns_limit_l_min -16
_diffrn_reflns_number 5948
_diffrn_reflns_theta_full 23.27
_diffrn_reflns_theta_max 23.27
_diffrn_reflns_theta_min 1.42
_exptl_absorpt_coefficient_mu 3.262
_exptl_absorpt_correction_T_max 0.8283
_exptl_absorpt_correction_T_min 0.3553
_exptl_crystal_density_diffrn 1.841
_exptl_crystal_density_method 'not measured'
_exptl_crystal_F_000 704
_exptl_crystal_size_max 0.40
_exptl_crystal_size_mid 0.20
_exptl_crystal_size_min 0.06
_refine_diff_density_max 0.758
_refine_diff_density_min -0.485
_refine_diff_density_rms 0.115
_refine_ls_extinction_method none
_refine_ls_goodness_of_fit_ref 0.747
_refine_ls_hydrogen_treatment mixed
_refine_ls_matrix_type full
_refine_ls_number_parameters 289
_refine_ls_number_reflns 3730
_refine_ls_number_restraints 0
_refine_ls_restrained_S_all 0.747
_refine_ls_R_factor_all 0.0665
_refine_ls_R_factor_gt 0.0527
_refine_ls_shift/su_max 0.152
_refine_ls_shift/su_mean 0.032
_refine_ls_structure_factor_coef Fsqd
_refine_ls_weighting_details 'calc w=1/[\s^2^(Fo^2^)+(0.0701P)^2^+18.1447P] where P=(Fo^2^+2Fc^2^)/3'
_refine_ls_weighting_scheme calc
_refine_ls_wR_factor_gt 0.1200
_refine_ls_wR_factor_ref 0.1318
_reflns_number_gt 3107
_reflns_number_total 3730
_reflns_threshold_expression >2sigma(I)
_cod_data_source_file om800059r-file001.cif
_cod_data_source_block c:\frames\88pa\work\88pa1m
_cod_database_code 4071246

loop_
_symmetry_equiv_pos_as_xyz
'x, y, z'
'-x, -y, -z'

loop_
_atom_site_label
_atom_site_type_symbol
_atom_site_fract_x
_atom_site_fract_y
_atom_site_fract_z
_atom_site_U_iso_or_equiv
_atom_site_adp_type
_atom_site_occupancy
_atom_site_symmetry_multiplicity
_atom_site_calc_flag
_atom_site_refinement_flags
Mo1 Mo 0.13570(11) 0.35247(6) 0.20773(5) 0.0381(2) Uani 1 1 d .
Mo2 Mo 0.85713(11) 0.82960(6) 0.14388(5) 0.0387(2) Uani 1 1 d .
Ge1 Ge 0.37973(16) 0.27608(8) 0.37458(7) 0.0532(3) Uani 1 1 d .
Ge2 Ge 1.05454(17) 0.80384(9) 0.32796(8) 0.0588(3) Uani 1 1 d .
O1 O -0.1763(13) 0.4835(7) 0.3404(6) 0.098(3) Uani 1 1 d .
O2 O -0.0594(11) 0.1617(6) 0.1879(6) 0.077(2) Uani 1 1 d .
O3 O -0.1556(11) 0.4497(7) 0.0697(6) 0.083(3) Uani 1 1 d .
O4 O 0.5502(12) 1.0120(6) 0.2098(6) 0.077(2) Uani 1 1 d .
O5 O 0.6132(13) 0.6448(6) 0.1791(7) 0.099(3) Uani 1 1 d .
O6 O 0.6161(11) 0.8798(6) -0.0226(5) 0.073(2) Uani 1 1 d .
C1 C 0.4586(12) 0.3329(7) 0.2447(6) 0.046(2) Uani 1 1 d .
C2 C 0.4624(12) 0.2800(7) 0.1664(6) 0.045(2) Uani 1 1 d .
H2A H 0.5059 0.2073 0.1630 0.054 Uiso 1 1 calc R
C3 C 0.4159(13) 0.3505(7) 0.0919(6) 0.047(2) Uani 1 1 d .
H3A H 0.4202 0.3351 0.0281 0.056 Uiso 1 1 calc R
C4 C 0.3795(13) 0.4481(7) 0.1216(7) 0.047(2) Uani 1 1 d .
H4A H 0.3553 0.5123 0.0825 0.057 Uiso 1 1 calc R
C5 C 0.4070(12) 0.4369(7) 0.2160(6) 0.045(2) Uani 1 1 d .
H5A H 0.4027 0.4927 0.2537 0.055 Uiso 1 1 calc R
C6 C 0.1182(15) 0.2551(9) 0.3544(7) 0.064(3) Uani 1 1 d .
H6A H 0.0114 0.2830 0.4003 0.077 Uiso 1 1 calc R
H6B H 0.1070 0.1843 0.3510 0.077 Uiso 1 1 calc R
C7 C 0.3685(18) 0.3804(9) 0.4554(7) 0.074(3) Uani 1 1 d .
H7A H 0.3300 0.3534 0.5189 0.111 Uiso 1 1 calc R
H7B H 0.2721 0.4366 0.4393 0.111 Uiso 1 1 calc R
H7C H 0.4979 0.4031 0.4482 0.111 Uiso 1 1 calc R
C8 C 0.549(2) 0.1534(9) 0.4093(9) 0.090(4) Uani 1 1 d .
H8A H 0.5042 0.1291 0.4730 0.135 Uiso 1 1 calc R
H8B H 0.6846 0.1676 0.4023 0.135 Uiso 1 1 calc R
H8C H 0.5413 0.1026 0.3700 0.135 Uiso 1 1 calc R
C9 C -0.0679(15) 0.4350(8) 0.2911(8) 0.061(3) Uani 1 1 d .
C10 C 0.0091(14) 0.2322(8) 0.1965(7) 0.054(2) Uani 1 1 d .
C11 C -0.0496(14) 0.4137(8) 0.1208(7) 0.054(3) Uani 1 1 d .
C12 C 1.1645(12) 0.8145(7) 0.1959(7) 0.047(2) Uani 1 1 d .
C13 C 1.1660(13) 0.7325(8) 0.1425(7) 0.054(3) Uani 1 1 d .
H13A H 1.1878 0.6602 0.1651 0.065 Uiso 1 1 calc R
C14 C 1.1510(13) 0.7715(9) 0.0515(7) 0.058(3) Uani 1 1 d .
H14A H 1.1606 0.7311 -0.0006 0.069 Uiso 1 1 calc R
C15 C 1.1409(14) 0.8787(9) 0.0442(7) 0.065(3) Uani 1 1 d .
H15A H 1.1428 0.9254 -0.0131 0.078 Uiso 1 1 calc R
C16 C 1.1499(13) 0.9038(8) 0.1328(7) 0.054(2) Uani 1 1 d .
H16A H 1.1556 0.9724 0.1479 0.065 Uiso 1 1 calc R
C17 C 0.7891(16) 0.7964(9) 0.3067(7) 0.068(3) Uani 1 1 d .
H17A H 0.6916 0.8481 0.3351 0.081 Uiso 1 1 calc R
H17B H 0.7468 0.7298 0.3268 0.081 Uiso 1 1 calc R
C18 C 1.079(2) 0.9245(11) 0.3810(10) 0.114(5) Uani 1 1 d .
H18A H 1.0157 0.9827 0.3470 0.170 Uiso 1 1 calc R
H18B H 1.2182 0.9313 0.3775 0.170 Uiso 1 1 calc R
H18C H 1.0157 0.9199 0.4449 0.170 Uiso 1 1 calc R
C19 C 1.178(2) 0.6786(10) 0.3888(9) 0.096(4) Uani 1 1 d .
H19A H 1.1578 0.6221 0.3588 0.144 Uiso 1 1 calc R
H19B H 1.1174 0.6703 0.4531 0.144 Uiso 1 1 calc R
H19C H 1.3185 0.6815 0.3846 0.144 Uiso 1 1 calc R
C20 C 0.6602(14) 0.9443(7) 0.1857(7) 0.048(2) Uani 1 1 d .
C21 C 0.6970(16) 0.7150(8) 0.1676(8) 0.061(3) Uani 1 1 d .
C22 C 0.7030(14) 0.8617(7) 0.0387(7) 0.048(2) Uani 1 1 d .

loop_
_atom_site_aniso_label
_atom_site_aniso_U_11
_atom_site_aniso_U_22
_atom_site_aniso_U_33
_atom_site_aniso_U_23
_atom_site_aniso_U_13
_atom_site_aniso_U_12
Mo1 0.0326(4) 0.0431(5) 0.0389(5) -0.0047(3) -0.0029(3) -0.0089(3)
Mo2 0.0335(4) 0.0375(4) 0.0447(5) -0.0045(3) -0.0044(3) -0.0058(3)
Ge1 0.0567(7) 0.0601(7) 0.0449(6) 0.0030(5) -0.0154(5) -0.0128(5)
Ge2 0.0623(7) 0.0661(7) 0.0481(6) -0.0094(5) -0.0154(5) 0.0026(6)
O1 0.073(6) 0.118(7) 0.095(7) -0.049(6) 0.026(5) 0.004(5)
O2 0.071(5) 0.063(5) 0.107(7) -0.011(4) -0.021(5) -0.028(4)
O3 0.047(4) 0.120(7) 0.075(5) 0.027(5) -0.024(4) -0.003(4)
O4 0.082(5) 0.059(5) 0.086(6) -0.027(4) -0.008(4) 0.018(4)
O5 0.082(6) 0.054(5) 0.169(9) 0.015(5) -0.039(6) -0.036(5)
O6 0.066(5) 0.091(6) 0.068(5) -0.009(4) -0.027(4) -0.010(4)
C1 0.033(5) 0.053(6) 0.052(6) -0.006(5) -0.012(4) 0.002(4)
C2 0.029(5) 0.050(5) 0.057(6) -0.015(5) -0.006(4) -0.003(4)
C3 0.038(5) 0.059(6) 0.040(5) -0.012(5) 0.006(4) -0.004(4)
C4 0.036(5) 0.050(6) 0.053(6) 0.005(5) -0.002(4) -0.010(4)
C5 0.036(5) 0.050(6) 0.053(6) -0.010(4) 0.002(4) -0.023(4)
C6 0.059(7) 0.081(8) 0.047(6) 0.013(5) -0.003(5) -0.020(6)
C7 0.094(9) 0.085(8) 0.043(6) 0.004(6) -0.007(6) -0.027(7)
C8 0.106(10) 0.085(9) 0.069(8) 0.021(7) -0.027(7) 0.008(7)
C9 0.043(6) 0.070(7) 0.067(7) -0.012(6) 0.004(5) -0.009(5)
C10 0.046(6) 0.058(6) 0.061(7) -0.010(5) -0.009(5) -0.009(5)
C11 0.038(5) 0.061(6) 0.058(6) 0.005(5) 0.004(5) -0.012(5)
C12 0.029(5) 0.057(6) 0.061(6) -0.007(5) -0.020(4) -0.007(4)
C13 0.036(5) 0.058(6) 0.065(7) -0.007(5) -0.012(5) 0.011(4)
C14 0.035(5) 0.089(8) 0.049(6) -0.020(6) -0.003(4) -0.001(5)
C15 0.044(6) 0.098(9) 0.049(6) 0.009(6) 0.003(5) -0.023(6)
C16 0.040(5) 0.059(6) 0.063(7) -0.002(5) -0.006(5) -0.012(5)
C17 0.066(7) 0.088(8) 0.040(6) 0.001(5) 0.008(5) -0.007(6)
C18 0.157(15) 0.110(12) 0.089(11) -0.035(9) -0.033(10) -0.027(10)
C19 0.094(10) 0.103(10) 0.074(9) 0.012(7) -0.012(7) 0.026(8)
C20 0.049(6) 0.048(6) 0.051(6) -0.008(5) -0.012(4) -0.009(5)
C21 0.060(7) 0.043(6) 0.086(8) -0.005(5) -0.035(6) -0.001(5)
C22 0.049(6) 0.045(5) 0.050(6) -0.007(5) 0.004(5) -0.016(4)

loop_
_atom_type_symbol
_atom_type_description
_atom_type_scat_dispersion_real
_atom_type_scat_dispersion_imag
_atom_type_scat_source
C C 0.0033 0.0016 'International Tables Vol C Tables 4.2.6.8 and 6.1.1.4'
H H 0.0000 0.0000 'International Tables Vol C Tables 4.2.6.8 and 6.1.1.4'
O O 0.0106 0.0060 'International Tables Vol C Tables 4.2.6.8 and 6.1.1.4'
Ge Ge 0.1547 1.8001 'International Tables Vol C Tables 4.2.6.8 and 6.1.1.4'
Mo Mo -1.6832 0.6857 'International Tables Vol C Tables 4.2.6.8 and 6.1.1.4'

loop_
_geom_angle_atom_site_label_1
_geom_angle_atom_site_label_2
_geom_angle_atom_site_label_3
_geom_angle
C11 Mo1 C9 79.3(4)
C11 Mo1 C10 80.3(4)
C9 Mo1 C10 105.0(4)
C11 Mo1 C2 125.9(4)
C9 Mo1 C2 150.0(4)
C10 Mo1 C2 96.2(4)
C11 Mo1 C1 148.0(3)
C9 Mo1 C1 114.4(4)
C10 Mo1 C1 120.1(4)
C2 Mo1 C1 35.6(3)
C11 Mo1 C4 89.1(3)
C9 Mo1 C4 112.1(4)
C10 Mo1 C4 138.6(4)
C2 Mo1 C4 58.7(3)
C1 Mo1 C4 59.1(3)
C11 Mo1 C3 93.5(4)
C9 Mo1 C3 147.0(4)
C10 Mo1 C3 105.3(4)
C2 Mo1 C3 35.1(3)
C1 Mo1 C3 58.8(3)
C4 Mo1 C3 35.1(3)
C11 Mo1 C5 118.3(4)
C9 Mo1 C5 96.8(4)
C10 Mo1 C5 153.9(4)
C2 Mo1 C5 58.5(3)
C1 Mo1 C5 35.2(3)
C4 Mo1 C5 35.3(3)
C3 Mo1 C5 58.3(3)
C11 Mo1 C6 137.7(4)
C9 Mo1 C6 75.8(4)
C10 Mo1 C6 73.9(4)
C2 Mo1 C6 90.2(4)
C1 Mo1 C6 74.3(3)
C4 Mo1 C6 132.0(3)
C3 Mo1 C6 125.3(3)
C5 Mo1 C6 98.4(3)
C20 Mo2 C21 102.8(4)
C20 Mo2 C22 78.3(4)
C21 Mo2 C22 80.0(4)
C20 Mo2 C14 149.4(4)
C21 Mo2 C14 105.0(4)
C22 Mo2 C14 94.1(4)
C20 Mo2 C13 151.3(4)
C21 Mo2 C13 96.4(4)
C22 Mo2 C13 126.5(4)
C14 Mo2 C13 34.9(3)
C20 Mo2 C16 99.0(4)
C21 Mo2 C16 154.3(4)
C22 Mo2 C16 118.1(4)
C14 Mo2 C16 58.2(4)
C13 Mo2 C16 58.4(4)
C20 Mo2 C12 115.6(4)
C21 Mo2 C12 120.5(4)
C22 Mo2 C12 148.4(4)
C14 Mo2 C12 59.0(3)
C13 Mo2 C12 35.8(3)
C16 Mo2 C12 35.4(3)
C20 Mo2 C15 114.1(4)
C21 Mo2 C15 138.6(5)
C22 Mo2 C15 89.4(4)
C14 Mo2 C15 35.5(4)
C13 Mo2 C15 58.7(4)
C16 Mo2 C15 34.9(3)
C12 Mo2 C15 59.2(4)
C20 Mo2 C17 74.8(4)
C21 Mo2 C17 74.9(4)
C22 Mo2 C17 137.6(4)
C14 Mo2 C17 125.0(4)
C13 Mo2 C17 90.2(4)
C16 Mo2 C17 98.2(4)
C12 Mo2 C17 73.8(4)
C15 Mo2 C17 131.5(4)
C6 Ge1 C7 112.5(5)
C6 Ge1 C8 114.7(6)
C7 Ge1 C8 112.9(5)
C6 Ge1 C1 93.3(4)
C7 Ge1 C1 108.9(4)
C8 Ge1 C1 112.9(5)
C17 Ge2 C18 113.4(6)
C17 Ge2 C19 113.6(6)
C18 Ge2 C19 114.6(6)
C17 Ge2 C12 93.5(4)
C18 Ge2 C12 110.7(5)
C19 Ge2 C12 108.9(5)
C5 C1 C2 106.5(8)
C5 C1 Ge1 120.9(7)
C2 C1 Ge1 123.8(7)
C5 C1 Mo1 72.3(5)
C2 C1 Mo1 71.4(5)
Ge1 C1 Mo1 94.9(3)
C3 C2 C1 108.6(8)
C3 C2 Mo1 73.0(5)
C1 C2 Mo1 73.0(5)
C2 C3 C4 108.8(8)
C2 C3 Mo1 72.0(5)
C4 C3 Mo1 72.9(5)
C5 C4 C3 107.0(8)
C5 C4 Mo1 72.2(5)
C3 C4 Mo1 72.0(5)
C4 C5 C1 109.1(8)
C4 C5 Mo1 72.5(5)
C1 C5 Mo1 72.4(5)
Ge1 C6 Mo1 95.3(4)
O1 C9 Mo1 176.5(10)
O2 C10 Mo1 177.9(9)
O3 C11 Mo1 179.3(9)
C16 C12 C13 105.7(9)
C16 C12 Ge2 125.7(7)
C13 C12 Ge2 120.4(7)
C16 C12 Mo2 72.2(5)
C13 C12 Mo2 71.4(5)
Ge2 C12 Mo2 95.8(3)
C14 C13 C12 108.9(9)
C14 C13 Mo2 72.5(5)
C12 C13 Mo2 72.8(5)
C13 C14 C15 108.8(9)
C13 C14 Mo2 72.6(5)
C15 C14 Mo2 73.1(5)
C14 C15 C16 106.7(9)
C14 C15 Mo2 71.4(5)
C16 C15 Mo2 72.4(5)
C12 C16 C15 109.9(9)
C12 C16 Mo2 72.4(5)
C15 C16 Mo2 72.8(6)
Ge2 C17 Mo2 96.2(4)
O4 C20 Mo2 178.2(9)
O5 C21 Mo2 176.0(10)
O6 C22 Mo2 179.2(9)

loop_
_geom_bond_atom_site_label_1
_geom_bond_atom_site_label_2
_geom_bond_distance
Mo1 C11 1.976(11)
Mo1 C9 1.992(11)
Mo1 C10 1.972(11)
Mo1 C2 2.314(8)
Mo1 C1 2.336(8)
Mo1 C4 2.338(9)
Mo1 C3 2.327(8)
Mo1 C5 2.334(8)
Mo1 C6 2.360(9)
Mo2 C20 1.977(10)
Mo2 C21 1.971(11)
Mo2 C22 1.987(11)
Mo2 C14 2.313(9)
Mo2 C13 2.314(9)
Mo2 C16 2.330(9)
Mo2 C12 2.332(8)
Mo2 C15 2.335(9)
Mo2 C17 2.349(9)
Ge1 C6 1.928(10)
Ge1 C7 1.932(11)
Ge1 C8 1.933(11)
Ge1 C1 1.970(9)
Ge2 C17 1.913(11)
Ge2 C18 1.922(13)
Ge2 C19 1.947(11)
Ge2 C12 1.947(10)
O1 C9 1.136(12)
O2 C10 1.141(11)
O3 C11 1.147(11)
O4 C20 1.143(11)
O5 C21 1.148(11)
O6 C22 1.145(11)
C1 C5 1.413(12)
C1 C2 1.421(12)
C2 C3 1.398(13)
C3 C4 1.405(12)
C4 C5 1.418(13)
C12 C16 1.417(13)
C12 C13 1.427(13)
C13 C14 1.386(13)
C14 C15 1.418(15)
C15 C16 1.398(14)
